data_2219568
loop_
_publ_author_name
'L\"u, Yuanqi'

_publ_section_title
;
 Pentaaqua[5,5'-(<i>m</i>-phenylene)ditetrazolato-\k<i>N</i>^2^]manganese(II)
 dihydrate
;
_journal_coeditor_code EZ2139
_journal_issue 10
_journal_name_full 'Acta Crystallographica Section E'
_journal_page_first m1255
_journal_paper_doi 10.1107/S1600536808028316
_journal_volume 64
_journal_year 2008
_chemical_formula_iupac '[Mn (C8 H4 N8)2 (H2 O)5] , 2H2 O'
_chemical_formula_moiety 'C8 H14 Mn N8 O5 , 2H2 O'
_chemical_formula_sum 'C8 H18 Mn N8 O7'
_chemical_formula_weight 393.24
_chemical_name_systematic
;
Pentaaqua[5,5'-(m-phenylene)ditetrazolato-\k<i>N</i>^2^]manganese(II)
dihydrate
;
_space_group_IT_number 2
_symmetry_cell_setting triclinic
_symmetry_space_group_name_Hall '-P 1'
_symmetry_space_group_name_H-M 'P -1'
_atom_sites_solution_hydrogens geom
_atom_sites_solution_primary direct
_atom_sites_solution_secondary difmap
_audit_creation_method 'With SHELXTL software package'
_cell_angle_alpha 68.2960(10)
_cell_angle_beta 77.213(3)
_cell_angle_gamma 77.280(5)
_cell_formula_units_Z 2
_cell_length_a 6.59320(10)
_cell_length_b 10.0711(2)
_cell_length_c 12.9857(3)
_cell_measurement_reflns_used 3628
_cell_measurement_temperature 296(2)
_cell_measurement_theta_max 27.9
_cell_measurement_theta_min 2.7
_cell_volume 772.10(3)
_computing_cell_refinement 'SMART (Bruker, 2007)'
_computing_data_collection 'SMART (Bruker, 2007)'
_computing_data_reduction 'SAINT-Plus (Bruker, 2007)'
_computing_molecular_graphics 'SHELXTL (Sheldrick, 2008)'
_computing_publication_material 'SHELXTL (Sheldrick, 2008)'
_computing_structure_refinement 'SHELXL97 (Sheldrick, 2008)'
_computing_structure_solution 'SHELXS97 (Sheldrick, 2008)'
_diffrn_ambient_temperature 296(2)
_diffrn_measured_fraction_theta_full 0.985
_diffrn_measured_fraction_theta_max 0.985
_diffrn_measurement_device_type 'Bruker SMART CCD area-detector'
_diffrn_measurement_method '\f and \w scans'
_diffrn_radiation_monochromator graphite
_diffrn_radiation_source 'fine-focus sealed tube'
_diffrn_radiation_type MoK\a
_diffrn_radiation_wavelength 0.71073
_diffrn_reflns_av_R_equivalents 0.0217
_diffrn_reflns_av_sigmaI/netI 0.0379
_diffrn_reflns_limit_h_max 6
_diffrn_reflns_limit_h_min -8
_diffrn_reflns_limit_k_max 13
_diffrn_reflns_limit_k_min -13
_diffrn_reflns_limit_l_max 17
_diffrn_reflns_limit_l_min -17
_diffrn_reflns_number 7710
_diffrn_reflns_theta_full 28.07
_diffrn_reflns_theta_max 28.07
_diffrn_reflns_theta_min 1.71
_diffrn_standards_decay_% 0
_diffrn_standards_interval_count 0
_diffrn_standards_number 0
_exptl_absorpt_coefficient_mu 0.909
_exptl_absorpt_correction_T_max 0.9309
_exptl_absorpt_correction_T_min 0.7981
_exptl_absorpt_correction_type multi-scan
_exptl_absorpt_process_details '(SADABS; Sheldrick, 1996)'
_exptl_crystal_colour yellow
_exptl_crystal_density_diffrn 1.691
_exptl_crystal_density_method 'not measured'
_exptl_crystal_description plate
_exptl_crystal_F_000 406
_exptl_crystal_size_max 0.26
_exptl_crystal_size_mid 0.14
_exptl_crystal_size_min 0.08
_refine_diff_density_max 0.36
_refine_diff_density_min -0.30
_refine_ls_extinction_method none
_refine_ls_goodness_of_fit_ref 1.022
_refine_ls_hydrogen_treatment mixed
_refine_ls_matrix_type full
_refine_ls_number_parameters 273
_refine_ls_number_reflns 3704
_refine_ls_number_restraints 0
_refine_ls_restrained_S_all 1.022
_refine_ls_R_factor_all 0.0550
_refine_ls_R_factor_gt 0.0380
_refine_ls_shift/su_max 0.001
_refine_ls_shift/su_mean 0.000
_refine_ls_structure_factor_coef Fsqd
_refine_ls_weighting_details 'calc w = 1/[\s^2^(Fo^2^)+(0.0414P)^2^+0.3671P] where P=(Fo^2^+2Fc^2^)/3'
_refine_ls_weighting_scheme calc
_refine_ls_wR_factor_gt 0.0864
_refine_ls_wR_factor_ref 0.0947
_reflns_number_gt 2846
_reflns_number_total 3704
_reflns_threshold_expression I>2\s(I)
_cod_data_source_file ez2139.cif
_cod_data_source_block global
_cod_database_code 2219568

loop_
_symmetry_equiv_pos_as_xyz
'x, y, z'
'-x, -y, -z'

loop_
_atom_site_type_symbol
_atom_site_label
_atom_site_fract_x
_atom_site_fract_y
_atom_site_fract_z
_atom_site_U_iso_or_equiv
_atom_site_adp_type
_atom_site_calc_flag
_atom_site_refinement_flags
_atom_site_occupancy
Mn Mn1 0.11390(6) 0.68638(4) 0.58413(3) 0.02732(12) Uani d . 1
O O1 0.3923(3) 0.7734(2) 0.57901(16) 0.0388(4) Uani d . 1
O O2 -0.1155(4) 0.8808(2) 0.58408(19) 0.0402(5) Uani d . 1
O O3 0.0794(3) 0.6043(2) 0.76359(15) 0.0361(4) Uani d . 1
O O4 -0.1679(4) 0.6027(2) 0.59456(18) 0.0411(5) Uani d . 1
O O5 0.3064(5) 0.4784(2) 0.5795(2) 0.0508(6) Uani d . 1
O O6 0.2643(3) 0.5392(2) 0.12086(18) 0.0370(4) Uani d . 1
O O7 0.6605(4) 0.3559(3) 0.11514(17) 0.0367(4) Uani d . 1
N N1 0.1613(3) 0.90491(19) 0.31988(14) 0.0244(4) Uani d . 1
N N2 0.1633(3) 0.76902(19) 0.39242(14) 0.0264(4) Uani d . 1
N N3 0.1980(3) 0.6792(2) 0.33621(15) 0.0300(4) Uani d . 1
N N4 0.2200(3) 0.75287(19) 0.22651(15) 0.0268(4) Uani d . 1
N N5 0.3286(3) 0.9471(2) -0.21040(15) 0.0276(4) Uani d . 1
N N6 0.3651(3) 0.9732(2) -0.32077(16) 0.0315(4) Uani d . 1
N N7 0.3610(3) 1.1128(2) -0.37435(16) 0.0318(4) Uani d . 1
N N8 0.3223(3) 1.1812(2) -0.29911(15) 0.0275(4) Uani d . 1
C C1 0.1974(3) 0.8914(2) 0.21865(17) 0.0205(4) Uani d . 1
C C2 0.2128(3) 1.0130(2) 0.11148(17) 0.0216(4) Uani d . 1
C C3 0.2001(4) 1.1526(2) 0.11091(19) 0.0306(5) Uani d . 1
H H3 0.1796 1.1699 0.1783 0.037 Uiso calc R 1
C C4 0.2177(4) 1.2662(2) 0.0105(2) 0.0380(6) Uani d . 1
H H4 0.2077 1.3597 0.0105 0.046 Uiso calc R 1
C C5 0.2501(4) 1.2411(2) -0.09028(19) 0.0311(5) Uani d . 1
H H5 0.2627 1.3178 -0.1576 0.037 Uiso calc R 1
C C6 0.2640(3) 1.1024(2) -0.09143(17) 0.0217(4) Uani d . 1
C C7 0.2443(3) 0.9883(2) 0.00989(17) 0.0214(4) Uani d . 1
H H7 0.2523 0.8950 0.0098 0.026 Uiso calc R 1
C C8 0.3031(3) 1.0766(2) -0.19900(17) 0.0224(4) Uani d . 1
H H1A 0.455(5) 0.808(3) 0.519(3) 0.044(9) Uiso d . 1
H H6A 0.254(5) 0.602(4) 0.148(3) 0.053(9) Uiso d . 1
H H4B -0.180(5) 0.511(4) 0.613(3) 0.063(10) Uiso d . 1
H H7A 0.659(5) 0.278(4) 0.135(3) 0.060(12) Uiso d . 1
H H5B 0.306(6) 0.402(4) 0.620(3) 0.068(12) Uiso d . 1
H H1B 0.378(5) 0.838(4) 0.608(3) 0.068(11) Uiso d . 1
H H2B -0.124(5) 0.933(4) 0.614(3) 0.052(10) Uiso d . 1
H H3B -0.018(5) 0.560(3) 0.800(3) 0.059(10) Uiso d . 1
H H3A 0.149(5) 0.615(4) 0.806(3) 0.065(11) Uiso d . 1
H H4A -0.261(6) 0.645(4) 0.597(3) 0.076(16) Uiso d . 1
H H2A -0.179(7) 0.908(5) 0.539(4) 0.105(18) Uiso d . 1
H H6B 0.286(8) 0.554(5) 0.070(4) 0.09(2) Uiso d . 1
H H7B 0.588(10) 0.394(6) 0.126(5) 0.11(3) Uiso d . 1
H H5A 0.396(10) 0.477(7) 0.567(5) 0.10(3) Uiso d . 1

loop_
_atom_site_aniso_label
_atom_site_aniso_U_11
_atom_site_aniso_U_22
_atom_site_aniso_U_33
_atom_site_aniso_U_12
_atom_site_aniso_U_13
_atom_site_aniso_U_23
Mn1 0.0377(2) 0.02288(18) 0.02168(18) -0.00688(14) -0.00202(14) -0.00808(13)
O1 0.0537(12) 0.0406(10) 0.0275(9) -0.0234(9) 0.0075(8) -0.0164(8)
O2 0.0540(13) 0.0266(9) 0.0423(11) 0.0024(8) -0.0102(10) -0.0174(9)
O3 0.0426(11) 0.0429(11) 0.0241(9) -0.0157(9) -0.0046(8) -0.0078(8)
O4 0.0460(13) 0.0253(10) 0.0564(13) -0.0068(9) -0.0170(10) -0.0128(9)
O5 0.0666(16) 0.0254(11) 0.0400(12) 0.0045(10) 0.0116(11) -0.0056(9)
O6 0.0484(11) 0.0342(10) 0.0310(10) -0.0101(8) -0.0005(9) -0.0150(8)
O7 0.0479(12) 0.0276(10) 0.0350(10) -0.0079(9) -0.0089(8) -0.0082(8)
N1 0.0311(10) 0.0217(9) 0.0191(8) -0.0043(7) -0.0027(7) -0.0059(7)
N2 0.0347(10) 0.0215(9) 0.0209(9) -0.0044(8) -0.0021(8) -0.0062(7)
N3 0.0428(12) 0.0239(9) 0.0223(9) -0.0070(8) -0.0005(8) -0.0083(7)
N4 0.0356(11) 0.0240(9) 0.0203(9) -0.0063(8) -0.0011(8) -0.0077(7)
N5 0.0333(10) 0.0258(9) 0.0236(9) -0.0052(8) -0.0022(8) -0.0092(8)
N6 0.0375(11) 0.0343(11) 0.0247(10) -0.0074(9) -0.0005(8) -0.0135(8)
N7 0.0380(11) 0.0333(11) 0.0219(9) -0.0072(9) 0.0009(8) -0.0088(8)
N8 0.0338(10) 0.0269(10) 0.0193(9) -0.0048(8) 0.0001(8) -0.0072(7)
C1 0.0197(10) 0.0214(10) 0.0202(10) -0.0028(8) -0.0008(8) -0.0083(8)
C2 0.0207(10) 0.0219(10) 0.0203(10) -0.0010(8) -0.0028(8) -0.0066(8)
C3 0.0427(14) 0.0259(11) 0.0222(11) -0.0016(10) -0.0027(10) -0.0105(9)
C4 0.0638(18) 0.0197(11) 0.0301(12) -0.0058(11) -0.0040(12) -0.0101(9)
C5 0.0448(14) 0.0199(10) 0.0230(11) -0.0015(10) -0.0051(10) -0.0028(9)
C6 0.0206(10) 0.0238(10) 0.0203(10) -0.0029(8) -0.0022(8) -0.0076(8)
C7 0.0223(10) 0.0186(10) 0.0228(10) -0.0027(8) -0.0022(8) -0.0073(8)
C8 0.0206(10) 0.0235(10) 0.0213(10) -0.0039(8) -0.0024(8) -0.0058(8)

loop_
_atom_type_symbol
_atom_type_description
_atom_type_scat_dispersion_real
_atom_type_scat_dispersion_imag
_atom_type_scat_source
C C 0.0033 0.0016 'International Tables Vol C Tables 4.2.6.8 and 6.1.1.4'
Mn Mn 0.3368 0.7283 'International Tables Vol C Tables 4.2.6.8 and 6.1.1.4'
N N 0.0061 0.0033 'International Tables Vol C Tables 4.2.6.8 and 6.1.1.4'
O O 0.0106 0.0060 'International Tables Vol C Tables 4.2.6.8 and 6.1.1.4'
H H 0.0000 0.0000 'International Tables Vol C Tables 4.2.6.8 and 6.1.1.4'

loop_
_geom_angle_atom_site_label_1
_geom_angle_atom_site_label_2
_geom_angle_atom_site_label_3
_geom_angle
O3 Mn1 O4 88.99(8)
O3 Mn1 O1 89.37(8)
O4 Mn1 O1 177.83(8)
O3 Mn1 O2 92.33(8)
O4 Mn1 O2 81.61(9)
O1 Mn1 O2 97.05(8)
O3 Mn1 O5 89.42(8)
O4 Mn1 O5 90.03(11)
O1 Mn1 O5 91.36(10)
O2 Mn1 O5 171.42(11)
O3 Mn1 N2 177.82(7)
O4 Mn1 N2 92.24(8)
O1 Mn1 N2 89.44(7)
O2 Mn1 N2 89.63(8)
O5 Mn1 N2 88.78(8)
Mn1 O1 H1A 116(2)
Mn1 O1 H1B 118(2)
H1A O1 H1B 102(3)
Mn1 O2 H2B 131(3)
Mn1 O2 H2A 115(4)
H2B O2 H2A 113(4)
Mn1 O3 H3B 120(2)
Mn1 O3 H3A 129(2)
H3B O3 H3A 110(3)
Mn1 O4 H4B 127(2)
Mn1 O4 H4A 119(4)
H4B O4 H4A 113(4)
Mn1 O5 H5B 132(3)
Mn1 O5 H5A 117(7)
H5B O5 H5A 99(7)
H6A O6 H6B 119(5)
H7A O7 H7B 120(6)
C1 N1 N2 104.79(16)
N3 N2 N1 109.26(16)
N3 N2 Mn1 120.96(13)
N1 N2 Mn1 129.79(13)
N2 N3 N4 109.71(17)
N3 N4 C1 104.97(17)
N6 N5 C8 105.15(17)
N7 N6 N5 109.76(17)
N6 N7 N8 109.04(17)
C8 N8 N7 105.04(18)
N1 C1 N4 111.28(17)
N1 C1 C2 124.65(18)
N4 C1 C2 124.07(18)
C3 C2 C7 119.41(19)
C3 C2 C1 120.24(19)
C7 C2 C1 120.34(18)
C4 C3 C2 120.2(2)
C4 C3 H3 119.9
C2 C3 H3 119.9
C3 C4 C5 120.2(2)
C3 C4 H4 119.9
C5 C4 H4 119.9
C6 C5 C4 120.4(2)
C6 C5 H5 119.8
C4 C5 H5 119.8
C5 C6 C7 119.31(19)
C5 C6 C8 119.95(19)
C7 C6 C8 120.73(18)
C6 C7 C2 120.44(19)
C6 C7 H7 119.8
C2 C7 H7 119.8
N5 C8 N8 111.01(18)
N5 C8 C6 125.20(18)
N8 C8 C6 123.78(19)

loop_
_geom_bond_atom_site_label_1
_geom_bond_atom_site_label_2
_geom_bond_distance
Mn1 O3 2.1423(18)
Mn1 O4 2.162(2)
Mn1 O1 2.1797(19)
Mn1 O2 2.1946(19)
Mn1 O5 2.212(2)
Mn1 N2 2.2857(17)
O1 H1A 0.78(3)
O1 H1B 0.85(4)
O2 H2B 0.75(3)
O2 H2A 0.73(5)
O3 H3B 0.82(3)
O3 H3A 0.84(4)
O4 H4B 0.88(4)
O4 H4A 0.67(4)
O5 H5B 0.75(4)
O5 H5A 0.57(6)
O6 H6A 0.82(3)
O6 H6B 0.61(5)
O7 H7A 0.73(4)
O7 H7B 0.57(6)
N1 C1 1.335(3)
N1 N2 1.343(2)
N2 N3 1.314(2)
N3 N4 1.332(2)
N4 C1 1.338(3)
N5 N6 1.333(3)
N5 C8 1.336(3)
N6 N7 1.315(3)
N7 N8 1.343(3)
N8 C8 1.338(3)
C1 C2 1.476(3)
C2 C3 1.387(3)
C2 C7 1.394(3)
C3 C4 1.382(3)
C3 H3 0.9300
C4 C5 1.385(3)
C4 H4 0.9300
C5 C6 1.385(3)
C5 H5 0.9300
C6 C7 1.393(3)
C6 C8 1.472(3)
C7 H7 0.9300

loop_
_geom_hbond_atom_site_label_D
_geom_hbond_atom_site_label_H
_geom_hbond_atom_site_label_A
_geom_hbond_site_symmetry_A
_geom_hbond_distance_DH
_geom_hbond_distance_HA
_geom_hbond_distance_DA
_geom_hbond_angle_DHA
O7 H7B O6 . 0.57(6) 2.31(6) 2.852(3) 162(8)
O5 H5A O5 2_666 0.57(6) 2.41(5) 2.910(6) 148(9)
O6 H6B O7 2_665 0.61(5) 2.21(5) 2.814(3) 171(6)
O4 H4A O1 1_455 0.67(4) 2.38(4) 3.035(3) 167(5)
O3 H3A O7 2_666 0.84(4) 1.91(4) 2.747(3) 171(3)
O3 H3B O6 2_566 0.82(3) 1.98(3) 2.794(3) 176(3)
O2 H2B N1 2_576 0.75(3) 2.06(3) 2.800(3) 173(3)
O1 H1B N6 1_556 0.85(4) 1.89(4) 2.730(3) 176(3)
O5 H5B N8 1_546 0.75(4) 2.07(4) 2.810(3) 168(4)
O7 H7A N5 2_665 0.73(4) 2.10(4) 2.828(3) 173(4)
O4 H4B N3 2_566 0.88(4) 1.80(4) 2.681(3) 175(3)
O6 H6A N4 . 0.82(3) 2.07(4) 2.886(3) 176(3)
O1 H1A N7 2_675 0.78(3) 1.99(3) 2.771(3) 175(3)

loop_
_geom_torsion_atom_site_label_1
_geom_torsion_atom_site_label_2
_geom_torsion_atom_site_label_3
_geom_torsion_atom_site_label_4
_geom_torsion
C1 N1 N2 N3 -0.3(2)
C1 N1 N2 Mn1 -179.63(15)
O4 Mn1 N2 N3 -62.82(18)
O1 Mn1 N2 N3 118.54(17)
O2 Mn1 N2 N3 -144.41(18)
O5 Mn1 N2 N3 27.16(18)
O3 Mn1 N2 N1 -119.2(19)
O4 Mn1 N2 N1 116.41(19)
O1 Mn1 N2 N1 -62.23(19)
O2 Mn1 N2 N1 34.82(19)
O5 Mn1 N2 N1 -153.6(2)
N1 N2 N3 N4 0.2(2)
Mn1 N2 N3 N4 179.52(14)
N2 N3 N4 C1 0.1(2)
C8 N5 N6 N7 -0.3(2)
N5 N6 N7 N8 0.4(3)
N6 N7 N8 C8 -0.2(2)
N2 N1 C1 N4 0.4(2)
N2 N1 C1 C2 -179.00(19)
N3 N4 C1 N1 -0.3(2)
N3 N4 C1 C2 179.09(19)
N1 C1 C2 C3 3.3(3)
N4 C1 C2 C3 -176.0(2)
N1 C1 C2 C7 -177.9(2)
N4 C1 C2 C7 2.7(3)
C7 C2 C3 C4 0.2(4)
C1 C2 C3 C4 179.0(2)
C2 C3 C4 C5 -0.6(4)
C3 C4 C5 C6 0.4(4)
C4 C5 C6 C7 0.2(4)
C4 C5 C6 C8 -178.7(2)
C5 C6 C7 C2 -0.5(3)
C8 C6 C7 C2 178.31(19)
C3 C2 C7 C6 0.3(3)
C1 C2 C7 C6 -178.46(19)
N6 N5 C8 N8 0.2(2)
N6 N5 C8 C6 -178.4(2)
N7 N8 C8 N5 0.0(2)
N7 N8 C8 C6 178.67(19)
C5 C6 C8 N5 176.9(2)
C7 C6 C8 N5 -1.9(3)
C5 C6 C8 N8 -1.6(3)
C7 C6 C8 N8 179.6(2)
